data_1559681
loop_
_publ_author_name
'Watkins, Daniel'
'Roseveare, Thomas M.'
'Warren, Mark R.'
'Thompson, Stephen P.'
'Fletcher, Ashleigh J.'
'Brammer, Lee'

_publ_section_title
;
 Multi-stimulus linear negative expansion of a breathing
 M(O<sub>2</sub>CR)<sub>4</sub>-node MOF.
;
_journal_name_full 'Faraday discussions'
_journal_page_first 133
_journal_page_last 151
_journal_paper_doi 10.1039/d0fd00089b
_journal_volume 225
_journal_year 2021
_chemical_formula_moiety '0.33(C48 H18 Cd3 N6 O36), 2(C2 H8 N)'
_chemical_formula_sum 'C20 H22 Cd N4 O12'
_chemical_formula_weight 622.81
_chemical_name_common SHF-81
_space_group_crystal_system trigonal
_space_group_IT_number 152
_space_group_name_Hall 'P 31 2"'
_space_group_name_H-M_alt 'P 31 2 1'
_atom_sites_solution_hydrogens geom
_atom_sites_solution_primary direct
_audit_creation_date 2018-06-14
_audit_creation_method
;
Olex2 1.2
(compiled 2015.01.26 svn.r3150 for OlexSys, GUI svn.r4998)
;
_audit_update_record
;
2020-06-29 deposited with the CCDC.	2020-08-17 downloaded from the CCDC.
;
_cell_angle_alpha 90
_cell_angle_beta 90
_cell_angle_gamma 120
_cell_formula_units_Z 3
_cell_length_a 14.0982(10)
_cell_length_b 14.0982(10)
_cell_length_c 13.0538(6)
_cell_measurement_reflns_used 4578
_cell_measurement_temperature 298
_cell_measurement_theta_max 24.0200
_cell_measurement_theta_min 1.6130
_cell_volume 2247.0(2)
_computing_cell_refinement
;
CrysAlisPro, Agilent Technologies,
Version 1.171.37.34 (release 22-05-2014 CrysAlis171 .NET)
(compiled May 22 2014,16:03:01)
;
_computing_data_collection
;
CrysAlisPro, Agilent Technologies,
Version 1.171.37.34 (release 22-05-2014 CrysAlis171 .NET)
(compiled May 22 2014,16:03:01)
;
_computing_data_reduction
;
CrysAlisPro, Agilent Technologies,
Version 1.171.37.34 (release 22-05-2014 CrysAlis171 .NET)
(compiled May 22 2014,16:03:01)
;
_computing_molecular_graphics 'Olex2 (Dolomanov et al., 2009)'
_computing_publication_material 'Olex2 (Dolomanov et al., 2009)'
_computing_structure_refinement 'XL (Sheldrick, 2008)'
_computing_structure_solution 'XS (Sheldrick, 2008)'
_diffrn_ambient_temperature 298
_diffrn_detector 'CCD plate'
_diffrn_measured_fraction_theta_full 1.000
_diffrn_measured_fraction_theta_max 1.000
_diffrn_measurement_details
;
#__ type_ start__ end____ width___ exp.time_
  1 omega  -92.00   38.00   0.4000    0.1970
omega____ theta____ kappa____ phi______ frames
    -       30.0000   45.0000  -80.0000 325

#__ type_ start__ end____ width___ exp.time_
  2 phi    -80.00   40.00   0.4000    0.1970
omega____ theta____ kappa____ phi______ frames
  38.0000   30.0000   45.0000     -     300

#__ type_ start__ end____ width___ exp.time_
  3 omega  -92.00   38.00   0.4000    0.1970
omega____ theta____ kappa____ phi______ frames
    -       30.0000   45.0000   40.0000 325

#__ type_ start__ end____ width___ exp.time_
  4 phi     40.00  160.00   0.4000    0.1970
omega____ theta____ kappa____ phi______ frames
  38.0000   30.0000   45.0000     -     300

#__ type_ start__ end____ width___ exp.time_
  5 omega  -92.00   38.00   0.4000    0.1970
omega____ theta____ kappa____ phi______ frames
    -       30.0000   45.0000  160.0000 325

#__ type_ start__ end____ width___ exp.time_
  6 phi    -90.00  150.00   0.4000    0.1970
omega____ theta____ kappa____ phi______ frames
  38.0000   30.0000    0.0000     -     600
;
_diffrn_measurement_device 'abstract diffractometer'
_diffrn_measurement_device_type 'dectris-CrysAlisPro-abstract goniometer imported dectris images'
_diffrn_measurement_method '\w and \p scans'
_diffrn_orient_matrix_UB_11 0.0095306000
_diffrn_orient_matrix_UB_12 0.0352778000
_diffrn_orient_matrix_UB_13 -0.0402233000
_diffrn_orient_matrix_UB_21 0.0487168000
_diffrn_orient_matrix_UB_22 0.0014978000
_diffrn_orient_matrix_UB_23 -0.0101231000
_diffrn_orient_matrix_UB_31 -0.0268297000
_diffrn_orient_matrix_UB_32 -0.0440037000
_diffrn_orient_matrix_UB_33 -0.0325970000
_diffrn_radiation_monochromator synchrotron
_diffrn_radiation_probe x-ray
_diffrn_radiation_type synchrotron
_diffrn_radiation_wavelength 0.6889
_diffrn_reflns_av_R_equivalents 0.0729
_diffrn_reflns_av_unetI/netI 0.0483
_diffrn_reflns_Laue_measured_fraction_full 1.000
_diffrn_reflns_Laue_measured_fraction_max 1.000
_diffrn_reflns_limit_h_max 20
_diffrn_reflns_limit_h_min -20
_diffrn_reflns_limit_k_max 20
_diffrn_reflns_limit_k_min -20
_diffrn_reflns_limit_l_max 18
_diffrn_reflns_limit_l_min -17
_diffrn_reflns_number 32158
_diffrn_reflns_point_group_measured_fraction_full 1.000
_diffrn_reflns_point_group_measured_fraction_max 1.000
_diffrn_reflns_theta_full 24.415
_diffrn_reflns_theta_max 29.942
_diffrn_reflns_theta_min 1.512
_diffrn_source synchrotron
_exptl_absorpt_coefficient_mu 0.729
_exptl_absorpt_correction_T_max 1.00000
_exptl_absorpt_correction_T_min 0.72359
_exptl_absorpt_correction_type multi-scan
_exptl_absorpt_process_details
;
CrysAlisPro, Agilent Technologies,
Version 1.171.37.34 (release 22-05-2014 CrysAlis171 .NET)
(compiled May 22 2014,16:03:01)
Empirical absorption correction using spherical harmonics,
 implemented in SCALE3 ABSPACK scaling algorithm.
;
_exptl_crystal_colour 'clear orange'
_exptl_crystal_colour_lustre clear
_exptl_crystal_colour_primary orange
_exptl_crystal_density_diffrn 1.381
_exptl_crystal_description needle
_exptl_crystal_F_000 942
_exptl_crystal_recrystallization_method 'Re-crystallisation from solvent: DMF'
_exptl_crystal_size_max 0.2
_exptl_crystal_size_mid 0.13
_exptl_crystal_size_min 0.13
_refine_diff_density_max 0.901
_refine_diff_density_min -1.477
_refine_diff_density_rms 0.118
_refine_ls_abs_structure_details
;
 Flack x determined using 777 quotients [(I+)-(I-)]/[(I+)+(I-)]
 (Parsons, Flack and Wagner, Acta Cryst. B69 (2013) 249-259).
;
_refine_ls_abs_structure_Flack 0.01(2)
_refine_ls_extinction_method none
_refine_ls_goodness_of_fit_ref 1.031
_refine_ls_hydrogen_treatment constr
_refine_ls_matrix_type full
_refine_ls_number_parameters 157
_refine_ls_number_reflns 4766
_refine_ls_number_restraints 129
_refine_ls_restrained_S_all 1.033
_refine_ls_R_factor_all 0.1373
_refine_ls_R_factor_gt 0.0748
_refine_ls_shift/su_max 0.000
_refine_ls_shift/su_mean 0.000
_refine_ls_structure_factor_coef Fsqd
_refine_ls_weighting_details 'w=1/[\s^2^(Fo^2^)+(0.1370P)^2^+0.2490P] where P=(Fo^2^+2Fc^2^)/3'
_refine_ls_weighting_scheme calc
_refine_ls_wR_factor_gt 0.1914
_refine_ls_wR_factor_ref 0.2451
_reflns_Friedel_coverage 0.806
_reflns_Friedel_fraction_full 1.000
_reflns_Friedel_fraction_max 1.000
_reflns_number_gt 2359
_reflns_number_total 4766
_reflns_threshold_expression 'I > 2\s(I)'
_cod_data_source_file d0fd00089b2.cif
_cod_data_source_block 5barco2_rt_2_
_cod_depositor_comments 'Adding full bibliography for 1559676--1559688.cif.'
_cod_original_cell_volume 2247.0(3)
_cod_database_code 1559681
_chemical_oxdiff_formula 'Cd O12 N4 C20 H22'
_shelx_space_group_comment
;
The symmetry employed for this shelxl refinement is uniquely defined
by the following loop, which should always be used as a source of
symmetry information in preference to the above space-group names.
They are only intended as comments.
;
_reflns_odcompleteness_completeness 100.00
_reflns_odcompleteness_iscentric 1
_reflns_odcompleteness_theta 29.95
_olex2_refinement_description
;
1. Twinned data refinement
 Scales: 0.512(5) 0.488(5)
2. Fixed Uiso
 At 1.2 times of:
  All C(H) groups, All N(H,H) groups
 At 1.5 times of:
  All C(H,H,H) groups
3. Rigid body (RIGU) restrains
 All non-hydrogen atoms
 with sigma for 1-2 distances of 0.004 and sigma for 1-3 distances of 0.004
 All non-hydrogen atoms
 with sigma for 1-2 distances of 0.004 and sigma for 1-3 distances of 0.004
4.a Secondary CH2 refined with riding coordinates:
 N2(H2A,H2B)
4.b Aromatic/amide H refined with riding coordinates:
 C6(H6), C4(H4), C3(H3)
4.c Fitted hexagon refined as free rotating group:
 C2(C7,C6,C5,C4,C3)
4.d Idealised Me refined with riding coordinates:
 C10(H10A,H10B,H10C), C9(H9A,H9B,H9C)
;
_shelx_shelxl_version_number 2014/7
_olex2_submission_special_instructions 'No special instructions were received'

loop_
_space_group_symop_operation_xyz
'x, y, z'
'-y, x-y, z+1/3'
'-x+y, -x, z+2/3'
'x-y, -y, -z+2/3'
'-x, -x+y, -z+1/3'
'y, x, -z'

loop_
_atom_site_label
_atom_site_type_symbol
_atom_site_fract_x
_atom_site_fract_y
_atom_site_fract_z
_atom_site_U_iso_or_equiv
_atom_site_adp_type
_atom_site_occupancy
_atom_site_site_symmetry_order
_atom_site_calc_flag
_atom_site_refinement_flags_posn
_atom_site_refinement_flags_adp
_atom_site_refinement_flags_occupancy
_atom_site_disorder_assembly
_atom_site_disorder_group
Cd1 Cd 0.47128(14) 0.47128(14) 0.0000 0.0860(5) Uani 1 2 d S TU P . .
O1 O 0.429(2) 0.559(2) 0.1290(17) 0.167(8) Uani 1 1 d . U . . .
O2 O 0.3128(17) 0.378(2) 0.1212(14) 0.151(6) Uani 1 1 d . U . . .
C1 C 0.349(2) 0.474(3) 0.1631(18) 0.122(6) Uani 1 1 d . U . . .
C2 C 0.2986(15) 0.4834(13) 0.2606(11) 0.109(5) Uani 1 1 d . U . . .
C7 C 0.2623(16) 0.4063(13) 0.3389(13) 0.134(8) Uani 1 1 d G U . . .
C6 C 0.2106(16) 0.4190(12) 0.4242(11) 0.145(9) Uani 1 1 d G U . . .
H6 H 0.1864 0.3674 0.4766 0.174 Uiso 1 1 calc R . . . .
C5 C 0.1952(13) 0.5087(12) 0.4311(9) 0.097(4) Uani 1 1 d G U . . .
C4 C 0.2315(13) 0.5858(11) 0.3528(10) 0.116(6) Uani 1 1 d G U . . .
H4 H 0.2212 0.6459 0.3575 0.139 Uiso 1 1 calc R . . . .
C3 C 0.2832(14) 0.5732(13) 0.2676(9) 0.133(9) Uani 1 1 d G U . . .
H3 H 0.3075 0.6248 0.2152 0.160 Uiso 1 1 calc R . . . .
O4 O 0.084(2) 0.446(2) 0.5747(15) 0.156(7) Uani 1 1 d . U . . .
O3 O 0.1425(13) 0.6109(15) 0.5363(9) 0.118(4) Uani 1 1 d . U . . .
C8 C 0.1404(19) 0.526(2) 0.5225(16) 0.108(5) Uani 1 1 d . U . . .
N2 N -0.161(2) 0.229(3) 0.486(3) 0.200(12) Uani 1 1 d . U . . .
H2A H -0.2326 0.1826 0.4922 0.240 Uiso 1 1 calc R . . . .
H2B H -0.1447 0.2934 0.5132 0.240 Uiso 1 1 calc R . . . .
C10 C -0.086(5) 0.178(7) 0.540(4) 0.28(3) Uani 1 1 d . U . . .
H10A H -0.0890 0.1214 0.4969 0.420 Uiso 1 1 calc R . . . .
H10B H -0.1149 0.1485 0.6062 0.420 Uiso 1 1 calc R . . . .
H10C H -0.0111 0.2357 0.5467 0.420 Uiso 1 1 calc R . . . .
N1 N 0.272(4) 0.314(3) 0.343(3) 0.232(13) Uani 1 1 d . U . . .
O6 O 0.380(4) 0.342(3) 0.337(3) 0.250(14) Uani 1 1 d . U . . .
O5 O 0.227(6) 0.248(5) 0.430(3) 0.38(3) Uani 1 1 d . U . . .
C9 C -0.129(3) 0.238(6) 0.394(3) 0.26(2) Uani 1 1 d . U . . .
H9A H -0.0578 0.3020 0.3879 0.390 Uiso 1 1 calc R . . . .
H9B H -0.1796 0.2454 0.3504 0.390 Uiso 1 1 calc R . . . .
H9C H -0.1253 0.1744 0.3753 0.390 Uiso 1 1 calc R . . . .

loop_
_atom_site_aniso_label
_atom_site_aniso_U_11
_atom_site_aniso_U_22
_atom_site_aniso_U_33
_atom_site_aniso_U_23
_atom_site_aniso_U_13
_atom_site_aniso_U_12
Cd1 0.1187(10) 0.1187(10) 0.0442(4) -0.0011(4) 0.0011(4) 0.0771(12)
O1 0.203(16) 0.198(14) 0.109(11) -0.003(9) 0.056(11) 0.108(11)
O2 0.158(12) 0.207(14) 0.109(10) -0.029(10) 0.019(9) 0.106(11)
C1 0.145(12) 0.193(14) 0.075(9) 0.000(9) 0.010(8) 0.120(11)
C2 0.124(13) 0.147(11) 0.080(8) -0.004(7) 0.019(8) 0.085(10)
C7 0.182(19) 0.147(12) 0.097(10) 0.007(9) 0.036(12) 0.101(13)
C6 0.18(2) 0.150(13) 0.109(12) 0.003(10) 0.046(14) 0.086(14)
C5 0.088(9) 0.108(9) 0.071(6) -0.005(6) 0.019(7) 0.030(8)
C4 0.141(15) 0.120(10) 0.092(9) 0.012(8) 0.056(10) 0.070(11)
C3 0.19(2) 0.161(13) 0.088(9) 0.030(9) 0.076(13) 0.119(15)
O4 0.183(16) 0.160(12) 0.109(10) 0.012(9) 0.070(12) 0.074(10)
O3 0.133(11) 0.138(9) 0.069(6) -0.019(6) 0.012(7) 0.057(8)
C8 0.102(12) 0.133(10) 0.068(7) -0.019(7) 0.010(7) 0.043(9)
N2 0.127(16) 0.24(3) 0.16(2) -0.02(2) 0.056(16) 0.036(18)
C10 0.28(6) 0.39(7) 0.17(3) -0.03(4) 0.02(3) 0.18(6)
N1 0.36(3) 0.214(18) 0.21(2) 0.040(16) 0.09(2) 0.21(2)
O6 0.38(3) 0.25(2) 0.24(3) 0.08(2) 0.08(2) 0.24(3)
O5 0.49(5) 0.37(4) 0.35(4) 0.17(4) 0.16(4) 0.28(4)
C9 0.15(3) 0.38(6) 0.17(2) -0.02(2) 0.042(18) 0.08(3)

loop_
_atom_type_symbol
_atom_type_description
_atom_type_scat_dispersion_real
_atom_type_scat_dispersion_imag
_atom_type_scat_source
C C 0.0030 0.0010 'International Tables Vol C Tables 4.2.6.8 and 6.1.1.4'
H H 0.0000 0.0000 'International Tables Vol C Tables 4.2.6.8 and 6.1.1.4'
N N 0.0060 0.0030 'International Tables Vol C Tables 4.2.6.8 and 6.1.1.4'
O O 0.0110 0.0060 'International Tables Vol C Tables 4.2.6.8 and 6.1.1.4'
Cd Cd -0.8690 1.1630 'International Tables Vol C Tables 4.2.6.8 and 6.1.1.4'

loop_
_geom_angle_atom_site_label_1
_geom_angle_atom_site_label_2
_geom_angle_atom_site_label_3
_geom_angle
_geom_angle_site_symmetry_1
_geom_angle_site_symmetry_3
_geom_angle_publ_flag
O1 Cd1 O1 164.2(14) 6 . ?
O1 Cd1 O2 55.0(8) . . ?
O1 Cd1 O2 55.0(8) 6 6 ?
O1 Cd1 O2 140.2(9) 6 . ?
O1 Cd1 O2 140.2(9) . 6 ?
O1 Cd1 C1 167.7(10) 6 . ?
O1 Cd1 C1 167.7(10) . 6 ?
O1 Cd1 C1 26.8(9) 6 6 ?
O1 Cd1 C1 26.8(9) . . ?
O1 Cd1 O4 88.3(10) 6 4_665 ?
O1 Cd1 O4 88.3(10) . 2_664 ?
O1 Cd1 O4 79.9(10) . 4_665 ?
O1 Cd1 O4 79.9(10) 6 2_664 ?
O1 Cd1 O3 89.4(7) . 4_665 ?
O1 Cd1 O3 91.6(7) . 2_664 ?
O1 Cd1 O3 91.6(7) 6 4_665 ?
O1 Cd1 O3 89.4(7) 6 2_664 ?
O1 Cd1 C8 82.9(8) 6 2_664 ?
O1 Cd1 C8 91.2(8) 6 4_665 ?
O1 Cd1 C8 91.2(8) . 2_664 ?
O1 Cd1 C8 82.9(8) . 4_665 ?
O2 Cd1 O2 89.9(10) 6 . ?
O2 Cd1 C1 28.2(8) . . ?
O2 Cd1 C1 116.6(9) . 6 ?
O2 Cd1 C1 116.6(9) 6 . ?
O2 Cd1 C1 28.2(8) 6 6 ?
O2 Cd1 C8 91.7(8) . 4_665 ?
O2 Cd1 C8 91.7(8) 6 2_664 ?
O2 Cd1 C8 119.9(7) . 2_664 ?
O2 Cd1 C8 119.9(7) 6 4_665 ?
C1 Cd1 C1 144.3(13) 6 . ?
O4 Cd1 O2 135.2(8) 2_664 . ?
O4 Cd1 O2 110.1(7) 2_664 6 ?
O4 Cd1 O2 110.1(7) 4_665 . ?
O4 Cd1 O2 135.2(8) 4_665 6 ?
O4 Cd1 C1 94.4(8) 4_665 . ?
O4 Cd1 C1 112.3(9) 2_664 . ?
O4 Cd1 C1 112.3(9) 4_665 6 ?
O4 Cd1 C1 94.4(8) 2_664 6 ?
O4 Cd1 O4 84.0(10) 4_665 2_664 ?
O4 Cd1 O3 51.8(8) 2_664 2_664 ?
O4 Cd1 O3 51.8(8) 4_665 4_665 ?
O4 Cd1 O3 135.4(7) 2_664 4_665 ?
O4 Cd1 O3 135.4(7) 4_665 2_664 ?
O4 Cd1 C8 26.2(8) 2_664 2_664 ?
O4 Cd1 C8 26.2(8) 4_665 4_665 ?
O4 Cd1 C8 110.1(8) 2_664 4_665 ?
O4 Cd1 C8 110.1(8) 4_665 2_664 ?
O3 Cd1 O2 75.0(6) 4_665 . ?
O3 Cd1 O2 99.7(7) 4_665 6 ?
O3 Cd1 O2 99.7(7) 2_664 . ?
O3 Cd1 O2 75.0(6) 2_664 6 ?
O3 Cd1 C1 80.7(7) 2_664 6 ?
O3 Cd1 C1 97.0(6) 2_664 . ?
O3 Cd1 C1 97.0(6) 4_665 6 ?
O3 Cd1 C1 80.7(7) 4_665 . ?
O3 Cd1 O3 172.7(10) 2_664 4_665 ?
O3 Cd1 C8 25.7(7) 2_664 2_664 ?
O3 Cd1 C8 161.5(8) 4_665 2_664 ?
O3 Cd1 C8 161.5(8) 2_664 4_665 ?
O3 Cd1 C8 25.7(7) 4_665 4_665 ?
C8 Cd1 C1 107.2(7) 2_664 . ?
C8 Cd1 C1 86.1(7) 2_664 6 ?
C8 Cd1 C1 107.2(7) 4_665 6 ?
C8 Cd1 C1 86.1(7) 4_665 . ?
C8 Cd1 C8 136.3(12) 4_665 2_664 ?
C1 O1 Cd1 96.0(17) . . ?
C1 O2 Cd1 86.6(16) . . ?
O1 C1 Cd1 57.3(12) . . ?
O1 C1 O2 122(2) . . ?
O1 C1 C2 118(2) . . ?
O2 C1 Cd1 65.2(12) . . ?
O2 C1 C2 120(2) . . ?
C2 C1 Cd1 170.9(17) . . ?
C7 C2 C1 124.4(13) . . ?
C7 C2 C3 120.0 . . ?
C3 C2 C1 115.5(13) . . ?
C2 C7 C6 120.0 . . ?
N1 C7 C2 126.7(19) . . ?
N1 C7 C6 113.3(19) . . ?
C5 C6 C7 120.0 . . ?
C6 C5 C4 120.0 . . ?
C6 C5 C8 121.9(13) . . ?
C4 C5 C8 118.1(13) . . ?
C3 C4 C5 120.0 . . ?
C4 C3 C2 120.0 . . ?
C8 O4 Cd1 94.8(16) . 3_565 ?
C8 O3 Cd1 91.6(13) . 3_565 ?
C5 C8 Cd1 167.7(15) . 3_565 ?
O4 C8 Cd1 59.0(12) . 3_565 ?
O4 C8 C5 116(2) . . ?
O3 C8 Cd1 62.7(11) . 3_565 ?
O3 C8 C5 122(2) . . ?
O3 C8 O4 121.5(19) . . ?
C9 N2 C10 100(4) . . ?
C7 N1 O5 116(4) . . ?
O6 N1 C7 110(4) . . ?
O6 N1 O5 108(5) . . ?

loop_
_geom_bond_atom_site_label_1
_geom_bond_atom_site_label_2
_geom_bond_distance
_geom_bond_site_symmetry_2
_geom_bond_publ_flag
Cd1 O1 2.332(19) 6 ?
Cd1 O1 2.332(19) . ?
Cd1 O2 2.507(19) 6 ?
Cd1 O2 2.507(19) . ?
Cd1 C1 2.76(2) 6 ?
Cd1 C1 2.76(2) . ?
Cd1 O4 2.359(18) 2_664 ?
Cd1 O4 2.359(18) 4_665 ?
Cd1 O3 2.439(13) 2_664 ?
Cd1 O3 2.439(13) 4_665 ?
Cd1 C8 2.74(2) 4_665 ?
Cd1 C8 2.74(2) 2_664 ?
O1 C1 1.25(4) . ?
O2 C1 1.31(4) . ?
C1 C2 1.49(2) . ?
C2 C7 1.3900 . ?
C2 C3 1.3900 . ?
C7 C6 1.3900 . ?
C7 N1 1.38(3) . ?
C6 C5 1.3900 . ?
C5 C4 1.3900 . ?
C5 C8 1.51(2) . ?
C4 C3 1.3900 . ?
O4 Cd1 2.359(18) 3_565 ?
O4 C8 1.21(3) . ?
O3 Cd1 2.439(13) 3_565 ?
O3 C8 1.19(3) . ?
C8 Cd1 2.74(2) 3_565 ?
N2 C10 1.70(9) . ?
N2 C9 1.27(5) . ?
N1 O6 1.36(5) . ?
N1 O5 1.40(5) . ?

loop_
_twin_individual_id
_twin_individual_mass_fraction_refined
1 0.512(5)
2 0.488(5)
